data_2106114
loop_
_publ_author_name
'Spinat, P.'
'Brouty, C.'
'Whuler, A.'
'Herpin, P.'

_publ_section_title
;
 Etude structurale de la phase Mn8 Si2 C
;
_journal_name_full 'Acta Crystallographica B (24,1968-38,1982)'
_journal_page_first 541
_journal_page_last 547
_journal_volume 31
_journal_year 1975
_chemical_formula_sum 'C1.33 Mn7.53 Si1.8'
_chemical_name_systematic 'Mn7.53 Si1.8 C1.33'
_space_group_IT_number 2
_symmetry_space_group_name_Hall '-P 1'
_symmetry_space_group_name_H-M 'P -1'
_cell_angle_alpha 84.709
_cell_angle_beta 99.588
_cell_angle_gamma 119.979
_cell_formula_units_Z 3
_cell_length_a 6.4492
_cell_length_b 6.5187
_cell_length_c 9.944
_cell_volume 357.040
_citation_journal_id_ASTM ACBCAR
_cod_data_source_file Spinat_ACBCAR_1975_386.cif
_cod_data_source_block C1.33Mn7.53Si1.8
_cod_original_cell_volume 357.0401
_cod_database_code 2106114

loop_
_symmetry_equiv_pos_as_xyz
x,y,z
-x,-y,-z

loop_
_atom_site_label
_atom_site_type_symbol
_atom_site_fract_x
_atom_site_fract_y
_atom_site_fract_z
_atom_site_occupancy
_atom_site_U_iso_or_equiv
Mn4 Mn 0.1568 0.2592 -0.0858 1 0.0
Si3 Si 0.7772 -0.0853 0.2808 1 0.0
Mn9 Mn 0.9438 0.3846 0.2486 1 0.0
Si1 Si 0 0.5 0 0.4 0.0
Mn10 Mn 0.306 -0.102 0.5543 1 0.0
Mn5 Mn 0.157 0.2074 0.4561 1 0.0
Si4 Si 0.5504 0.3356 0.083 1 0.0
Mn2 Mn 0.3998 -0.378 0.1446 1 0.0
Mn12 Mn 0 0.5 0 0.6 0.0
C1 C 0.3826 0.1166 0.3842 1 0.0
Mn11 Mn 0.7306 0.0662 0.03 1 0.0
Mn1 Mn 0.1654 0.1746 0.1826 1 0.0
Mn8 Mn 0.399 -0.3402 0.4045 1 0.0
C2 C 0.153 -0.27 0.1612 1 0.0
Mn3 Mn 0.4596 0.0134 0.2266 1 0.0
Mn6 Mn 0.6162 0.453 0.3301 1 0.0
Mn7 Mn 0.0766 -0.1956 0.3268 1 0.0
Si2 Si 0 0.5 0.5 1 0.0
